data_4069825
loop_
_publ_author_name
'Weitershaus, Katharina'
'Lloret Fillol, Julio'
'Wadepohl, Hubert'
'Gade, Lutz H.'

_publ_section_title
;
 Reactions of Titanium Hydrazinediido Complexes with Unsaturated Organic
 Substrates
;
_journal_issue 16
_journal_name_full Organometallics
_journal_page_first 4747
_journal_paper_doi 10.1021/om900428d
_journal_volume 28
_journal_year 2009
_chemical_formula_sum 'C36 H43 N5 O Ti'
_chemical_formula_weight 609.65
_chemical_properties_physical air-sensitive
_space_group_IT_number 61
_symmetry_cell_setting orthorhombic
_symmetry_Int_Tables_number 61
_symmetry_space_group_name_Hall '-P 2ac 2ab'
_symmetry_space_group_name_H-M 'P b c a'
_atom_sites_solution_hydrogens geom
_atom_sites_solution_primary direct
_atom_sites_solution_secondary difmap
_audit_block_code ga_kw24
_audit_creation_method SHELXL-97
_cell_angle_alpha 90.00
_cell_angle_beta 90.00
_cell_angle_gamma 90.00
_cell_formula_units_Z 8
_cell_length_a 16.9705(16)
_cell_length_b 15.8089(15)
_cell_length_c 23.901(2)
_cell_measurement_reflns_used 8153
_cell_measurement_temperature 100(2)
_cell_measurement_theta_max 31.29
_cell_measurement_theta_min 2.40
_cell_volume 6412.3(10)
_computing_cell_refinement
;
SAINT (Bruker AXS, 1997-2008)
;
_computing_data_collection 'SMART (Bruker AXS, 1997-2003)'
_computing_data_reduction 'SAINT (Bruker AXS, 1997-2008)'
_computing_molecular_graphics 'PLATON (Spek, 1980-2008)'
_computing_publication_material 'SHELXL-97 (Sheldrick, 1997)'
_computing_structure_refinement 'SHELXL-97 (Sheldrick, 1997)'
_computing_structure_solution 'SHELXS-97 (Sheldrick, 1997)'
_diffrn_ambient_temperature 100(2)
_diffrn_measured_fraction_theta_full 0.994213
_diffrn_measured_fraction_theta_max 1.000
_diffrn_measurement_device_type 'CCD area detector (Bruker AXS Smart 1000)'
_diffrn_measurement_method '\f- and \w-scans'
_diffrn_radiation_monochromator graphite
_diffrn_radiation_probe x-ray
_diffrn_radiation_type MoK\a
_diffrn_radiation_wavelength 0.71073
_diffrn_reflns_av_R_equivalents 0.0553
_diffrn_reflns_av_sigmaI/netI 0.0266
_diffrn_reflns_limit_h_max 23
_diffrn_reflns_limit_h_min 0
_diffrn_reflns_limit_k_max 0
_diffrn_reflns_limit_k_min -22
_diffrn_reflns_limit_l_max 0
_diffrn_reflns_limit_l_min -33
_diffrn_reflns_number 121656
_diffrn_reflns_theta_full 30.9989
_diffrn_reflns_theta_max 30.03
_diffrn_reflns_theta_min 1.96
_diffrn_source 'fine-focus sealed tube'
_exptl_absorpt_coefficient_mu 0.303
_exptl_absorpt_correction_T_max 0.7464
_exptl_absorpt_correction_T_min 0.6713
_exptl_absorpt_correction_type multi-scan
_exptl_absorpt_process_details
;
multi-scan from symmetry-related measurements (Blessing 1995)
SADABS (Sheldrick & Bruker AXS, 2004-2008)
;
_exptl_crystal_colour black
_exptl_crystal_density_diffrn 1.263
_exptl_crystal_density_method 'not measured'
_exptl_crystal_description block
_exptl_crystal_F_000 2592
_exptl_crystal_size_max 0.40
_exptl_crystal_size_mid 0.20
_exptl_crystal_size_min 0.20
_refine_diff_density_max 0.532
_refine_diff_density_min -0.370
_refine_diff_density_rms 0.073
_refine_ls_abs_structure_details 'Flack H D (1983), Acta Cryst. A39, 876-881'
_refine_ls_extinction_method none
_refine_ls_goodness_of_fit_ref 1.136
_refine_ls_hydrogen_treatment constr
_refine_ls_matrix_type full
_refine_ls_number_parameters 396
_refine_ls_number_reflns 9383
_refine_ls_number_restraints 0
_refine_ls_restrained_S_all 1.136
_refine_ls_R_factor_all 0.0813
_refine_ls_R_factor_gt 0.0448
_refine_ls_shift/su_max 0.000
_refine_ls_shift/su_mean 0.000
_refine_ls_structure_factor_coef Fsqd
_refine_ls_weighting_details 'calc w=1/[\s^2^(Fo^2^)+(0.0513P)^2^+6.2349P] where P=(Fo^2^+2Fc^2^)/3'
_refine_ls_weighting_scheme calc
_refine_ls_wR_factor_gt 0.1048
_refine_ls_wR_factor_ref 0.1376
_reflns_number_gt 6762
_reflns_number_total 9383
_reflns_threshold_expression >2sigma(I)
_cod_data_source_file om900428d_si_002.cif
_cod_data_source_block ga_kw24a
_cod_original_cell_volume 6412.4(10)
_cod_database_code 4069825
_audit_block_refno 820

loop_
_symmetry_equiv_pos_as_xyz
'x, y, z'
'-x+1/2, -y, z+1/2'
'x+1/2, -y+1/2, -z'
'-x, y+1/2, -z+1/2'
'-x, -y, -z'
'x-1/2, y, -z-1/2'
'-x-1/2, y-1/2, z'
'x, -y-1/2, z-1/2'

loop_
_atom_site_label
_atom_site_type_symbol
_atom_site_fract_x
_atom_site_fract_y
_atom_site_fract_z
_atom_site_U_iso_or_equiv
_atom_site_adp_type
_atom_site_occupancy
_atom_site_symmetry_multiplicity
_atom_site_calc_flag
_atom_site_refinement_flags
C1 C 0.20457(13) 0.15054(13) 0.28231(8) 0.0277(4) Uani 1 1 d .
H1A H 0.1719 0.1124 0.3056 0.033 Uiso 1 1 calc R
H1B H 0.1817 0.2081 0.2836 0.033 Uiso 1 1 calc R
C2 C 0.29060(15) 0.15122(16) 0.30282(9) 0.0361(5) Uani 1 1 d .
H2A H 0.3023 0.2042 0.3233 0.043 Uiso 1 1 calc R
H2B H 0.3007 0.1027 0.3280 0.043 Uiso 1 1 calc R
C3 C 0.34113(12) 0.14471(13) 0.24980(9) 0.0278(4) Uani 1 1 d .
H3A H 0.3635 0.2003 0.2392 0.033 Uiso 1 1 calc R
H3B H 0.3844 0.1033 0.2544 0.033 Uiso 1 1 calc R
C4 C 0.28172(11) 0.11495(11) 0.20786(8) 0.0194(3) Uani 1 1 d .
C5 C 0.36448(10) 0.07004(11) 0.13061(8) 0.0189(3) Uani 1 1 d .
C6 C 0.38050(11) -0.00854(11) 0.10706(8) 0.0209(3) Uani 1 1 d .
H6 H 0.3416 -0.0517 0.1084 0.025 Uiso 1 1 calc R
C7 C 0.45268(12) -0.02496(12) 0.08162(8) 0.0230(4) Uani 1 1 d .
C8 C 0.50899(11) 0.03889(12) 0.07972(8) 0.0237(4) Uani 1 1 d .
H8 H 0.5585 0.0282 0.0625 0.028 Uiso 1 1 calc R
C9 C 0.49388(11) 0.11855(12) 0.10273(8) 0.0232(4) Uani 1 1 d .
C10 C 0.42134(11) 0.13396(11) 0.12811(8) 0.0212(4) Uani 1 1 d .
H10 H 0.4105 0.1880 0.1437 0.025 Uiso 1 1 calc R
C11 C 0.46999(14) -0.11228(13) 0.05890(9) 0.0308(4) Uani 1 1 d .
H11A H 0.4800 -0.1511 0.0900 0.046 Uiso 1 1 calc R
H11B H 0.5165 -0.1099 0.0347 0.046 Uiso 1 1 calc R
H11C H 0.4247 -0.1324 0.0373 0.046 Uiso 1 1 calc R
C12 C 0.55485(12) 0.18777(13) 0.09927(10) 0.0301(4) Uani 1 1 d .
H12A H 0.6076 0.1630 0.1022 0.045 Uiso 1 1 calc R
H12B H 0.5468 0.2279 0.1300 0.045 Uiso 1 1 calc R
H12C H 0.5497 0.2173 0.0634 0.045 Uiso 1 1 calc R
C13 C 0.13411(10) -0.09493(11) 0.16442(7) 0.0185(3) Uani 1 1 d .
C14 C 0.03366(12) -0.05219(14) 0.27220(9) 0.0295(4) Uani 1 1 d .
H14A H 0.0231 -0.1120 0.2799 0.044 Uiso 1 1 calc R
H14B H 0.0004 -0.0332 0.2411 0.044 Uiso 1 1 calc R
H14C H 0.0219 -0.0185 0.3056 0.044 Uiso 1 1 calc R
C15 C 0.17617(12) -0.07020(11) 0.29131(8) 0.0212(3) Uani 1 1 d .
C16 C 0.16145(14) -0.08994(14) 0.34761(9) 0.0313(4) Uani 1 1 d .
H16 H 0.1093 -0.0865 0.3619 0.038 Uiso 1 1 calc R
C17 C 0.22251(17) -0.11433(16) 0.38226(10) 0.0417(6) Uani 1 1 d .
H17 H 0.2116 -0.1272 0.4203 0.050 Uiso 1 1 calc R
C18 C 0.29912(16) -0.12052(15) 0.36299(10) 0.0398(6) Uani 1 1 d .
H18 H 0.3406 -0.1370 0.3874 0.048 Uiso 1 1 calc R
C19 C 0.31406(13) -0.10212(13) 0.30742(10) 0.0315(4) Uani 1 1 d .
H19 H 0.3664 -0.1064 0.2935 0.038 Uiso 1 1 calc R
C20 C 0.25388(12) -0.07751(12) 0.27161(9) 0.0250(4) Uani 1 1 d .
H20 H 0.2653 -0.0655 0.2335 0.030 Uiso 1 1 calc R
C21 C 0.16231(11) -0.10027(11) 0.06426(7) 0.0188(3) Uani 1 1 d .
C22 C 0.10633(12) -0.16262(11) 0.05119(8) 0.0243(4) Uani 1 1 d .
H22 H 0.0686 -0.1793 0.0784 0.029 Uiso 1 1 calc R
C23 C 0.10597(14) -0.20005(13) -0.00139(9) 0.0322(5) Uani 1 1 d .
H23 H 0.0678 -0.2420 -0.0099 0.039 Uiso 1 1 calc R
C24 C 0.16075(15) -0.17681(14) -0.04146(9) 0.0347(5) Uani 1 1 d .
H24 H 0.1602 -0.2029 -0.0773 0.042 Uiso 1 1 calc R
C25 C 0.21635(13) -0.11533(14) -0.02907(9) 0.0308(4) Uani 1 1 d .
H25 H 0.2537 -0.0989 -0.0566 0.037 Uiso 1 1 calc R
C26 C 0.21748(12) -0.07764(13) 0.02368(8) 0.0245(4) Uani 1 1 d .
H26 H 0.2562 -0.0361 0.0321 0.029 Uiso 1 1 calc R
C27 C 0.04800(11) 0.10638(11) 0.11355(8) 0.0212(3) Uani 1 1 d .
C28 C 0.10106(11) 0.10628(11) 0.06703(8) 0.0216(4) Uani 1 1 d .
C29 C 0.16071(11) 0.16688(12) 0.07732(8) 0.0239(4) Uani 1 1 d .
C30 C 0.14436(12) 0.20597(11) 0.12918(9) 0.0241(4) Uani 1 1 d .
C31 C 0.07421(11) 0.16916(11) 0.15142(9) 0.0235(4) Uani 1 1 d .
C32 C -0.02272(11) 0.05040(13) 0.11954(9) 0.0265(4) Uani 1 1 d .
H32A H -0.0434 0.0548 0.1577 0.040 Uiso 1 1 calc R
H32B H -0.0077 -0.0083 0.1119 0.040 Uiso 1 1 calc R
H32C H -0.0634 0.0681 0.0929 0.040 Uiso 1 1 calc R
C33 C 0.08658(12) 0.06352(13) 0.01255(9) 0.0276(4) Uani 1 1 d .
H33A H 0.0484 0.0964 -0.0092 0.041 Uiso 1 1 calc R
H33B H 0.0656 0.0067 0.0193 0.041 Uiso 1 1 calc R
H33C H 0.1362 0.0594 -0.0083 0.041 Uiso 1 1 calc R
C34 C 0.22769(13) 0.18752(15) 0.03902(10) 0.0337(5) Uani 1 1 d .
H34A H 0.2480 0.1353 0.0223 0.050 Uiso 1 1 calc R
H34B H 0.2697 0.2154 0.0603 0.050 Uiso 1 1 calc R
H34C H 0.2092 0.2254 0.0094 0.050 Uiso 1 1 calc R
C35 C 0.19166(15) 0.27690(13) 0.15379(10) 0.0359(5) Uani 1 1 d .
H35A H 0.2464 0.2586 0.1586 0.054 Uiso 1 1 calc R
H35B H 0.1695 0.2926 0.1902 0.054 Uiso 1 1 calc R
H35C H 0.1899 0.3258 0.1286 0.054 Uiso 1 1 calc R
C36 C 0.03495(12) 0.19284(14) 0.20513(10) 0.0320(4) Uani 1 1 d .
H36A H -0.0177 0.2154 0.1973 0.048 Uiso 1 1 calc R
H36B H 0.0664 0.2360 0.2243 0.048 Uiso 1 1 calc R
H36C H 0.0304 0.1427 0.2290 0.048 Uiso 1 1 calc R
N1 N 0.20898(10) 0.11976(10) 0.22482(7) 0.0214(3) Uani 1 1 d .
N2 N 0.29017(9) 0.08237(10) 0.15598(6) 0.0200(3) Uani 1 1 d .
N3 N 0.13145(9) -0.02754(9) 0.20098(6) 0.0198(3) Uani 1 1 d .
N4 N 0.11574(10) -0.04166(10) 0.25731(6) 0.0229(3) Uani 1 1 d .
N5 N 0.16269(9) -0.05740(9) 0.11556(6) 0.0174(3) Uani 1 1 d .
O1 O 0.11650(9) -0.16855(8) 0.17380(6) 0.0261(3) Uani 1 1 d .
Ti Ti 0.170006(18) 0.061935(18) 0.149600(13) 0.01508(8) Uani 1 1 d .

loop_
_atom_site_aniso_label
_atom_site_aniso_U_11
_atom_site_aniso_U_22
_atom_site_aniso_U_33
_atom_site_aniso_U_23
_atom_site_aniso_U_13
_atom_site_aniso_U_12
C1 0.0377(11) 0.0252(9) 0.0202(9) -0.0080(7) 0.0013(8) -0.0002(8)
C2 0.0437(13) 0.0420(12) 0.0225(10) -0.0097(9) -0.0093(9) 0.0039(10)
C3 0.0286(10) 0.0288(9) 0.0261(10) -0.0063(8) -0.0082(8) -0.0017(8)
C4 0.0228(8) 0.0157(7) 0.0197(8) -0.0021(6) -0.0049(7) 0.0001(6)
C5 0.0174(8) 0.0190(7) 0.0202(8) 0.0015(6) -0.0023(6) 0.0000(6)
C6 0.0241(9) 0.0187(8) 0.0199(9) -0.0011(6) -0.0020(7) -0.0001(6)
C7 0.0290(9) 0.0208(8) 0.0192(8) 0.0000(6) -0.0006(7) 0.0051(7)
C8 0.0220(9) 0.0265(9) 0.0227(9) 0.0031(7) 0.0011(7) 0.0055(7)
C9 0.0188(8) 0.0236(8) 0.0270(10) 0.0029(7) -0.0039(7) -0.0011(7)
C10 0.0193(8) 0.0182(7) 0.0261(9) 0.0007(7) -0.0033(7) 0.0004(6)
C11 0.0398(12) 0.0240(9) 0.0285(10) -0.0035(8) 0.0061(9) 0.0069(8)
C12 0.0200(9) 0.0283(9) 0.0419(12) 0.0015(9) 0.0005(8) -0.0034(7)
C13 0.0189(8) 0.0179(7) 0.0188(8) -0.0001(6) -0.0013(6) 0.0018(6)
C14 0.0256(10) 0.0358(10) 0.0272(10) 0.0054(8) 0.0052(8) -0.0025(8)
C15 0.0300(9) 0.0143(7) 0.0193(8) -0.0016(6) -0.0009(7) 0.0008(6)
C16 0.0422(12) 0.0314(10) 0.0202(9) 0.0023(8) 0.0026(9) 0.0060(9)
C17 0.0631(17) 0.0423(13) 0.0198(10) 0.0031(9) -0.0063(10) 0.0119(12)
C18 0.0502(14) 0.0357(11) 0.0334(12) -0.0011(9) -0.0178(11) 0.0125(10)
C19 0.0319(11) 0.0263(9) 0.0364(12) -0.0031(8) -0.0072(9) 0.0051(8)
C20 0.0276(9) 0.0222(8) 0.0251(9) -0.0001(7) -0.0015(8) 0.0015(7)
C21 0.0221(8) 0.0176(7) 0.0167(8) -0.0014(6) -0.0037(7) 0.0039(6)
C22 0.0320(10) 0.0171(8) 0.0240(9) -0.0022(7) -0.0063(8) 0.0012(7)
C23 0.0460(13) 0.0215(9) 0.0290(11) -0.0041(8) -0.0153(9) 0.0032(8)
C24 0.0558(14) 0.0285(10) 0.0197(9) -0.0064(8) -0.0096(9) 0.0154(9)
C25 0.0360(11) 0.0381(11) 0.0183(9) 0.0007(8) -0.0003(8) 0.0135(9)
C26 0.0245(9) 0.0284(9) 0.0206(9) -0.0010(7) -0.0012(7) 0.0059(7)
C27 0.0175(8) 0.0196(8) 0.0267(9) 0.0034(7) -0.0043(7) 0.0008(6)
C28 0.0210(8) 0.0204(8) 0.0235(9) 0.0047(7) -0.0059(7) 0.0007(6)
C29 0.0234(9) 0.0217(8) 0.0266(9) 0.0092(7) -0.0051(7) -0.0032(7)
C30 0.0252(9) 0.0147(7) 0.0325(10) 0.0052(7) -0.0054(8) -0.0015(7)
C31 0.0205(8) 0.0185(8) 0.0313(10) 0.0014(7) -0.0024(7) 0.0045(6)
C32 0.0168(8) 0.0293(9) 0.0335(11) 0.0041(8) -0.0041(7) -0.0026(7)
C33 0.0272(10) 0.0299(9) 0.0256(10) 0.0028(8) -0.0091(8) 0.0021(8)
C34 0.0342(11) 0.0361(11) 0.0307(11) 0.0111(9) 0.0001(9) -0.0118(9)
C35 0.0424(12) 0.0192(9) 0.0460(13) 0.0042(9) -0.0111(10) -0.0092(8)
C36 0.0247(10) 0.0304(10) 0.0409(12) -0.0078(9) 0.0034(9) 0.0063(8)
N1 0.0252(8) 0.0199(7) 0.0190(7) -0.0045(6) -0.0012(6) 0.0004(6)
N2 0.0182(7) 0.0211(7) 0.0208(7) -0.0028(6) -0.0021(6) -0.0005(5)
N3 0.0265(8) 0.0187(7) 0.0143(7) 0.0001(5) 0.0013(6) -0.0002(6)
N4 0.0245(8) 0.0290(8) 0.0152(7) 0.0021(6) 0.0025(6) -0.0006(6)
N5 0.0196(7) 0.0166(6) 0.0160(7) -0.0015(5) 0.0000(5) 0.0002(5)
O1 0.0356(8) 0.0177(6) 0.0251(7) 0.0019(5) 0.0004(6) -0.0021(5)
Ti 0.01520(14) 0.01472(13) 0.01532(14) 0.00014(10) -0.00096(11) -0.00028(10)

loop_
_atom_type_symbol
_atom_type_description
_atom_type_scat_dispersion_real
_atom_type_scat_dispersion_imag
_atom_type_scat_source
C C 0.0033 0.0016 'International Tables Vol C Tables 4.2.6.8 and 6.1.1.4'
H H 0.0000 0.0000 'International Tables Vol C Tables 4.2.6.8 and 6.1.1.4'
N N 0.0061 0.0033 'International Tables Vol C Tables 4.2.6.8 and 6.1.1.4'
O O 0.0106 0.0060 'International Tables Vol C Tables 4.2.6.8 and 6.1.1.4'
Ti Ti 0.2776 0.4457 'International Tables Vol C Tables 4.2.6.8 and 6.1.1.4'

loop_
_geom_angle_atom_site_label_1
_geom_angle_atom_site_label_2
_geom_angle_atom_site_label_3
_geom_angle
N1 C1 C2 104.68(17)
N1 C1 H1A 110.8
C2 C1 H1A 110.8
N1 C1 H1B 110.8
C2 C1 H1B 110.8
H1A C1 H1B 108.9
C3 C2 C1 105.46(16)
C3 C2 H2A 110.6
C1 C2 H2A 110.6
C3 C2 H2B 110.6
C1 C2 H2B 110.6
H2A C2 H2B 108.8
C4 C3 C2 101.40(17)
C4 C3 H3A 111.5
C2 C3 H3A 111.5
C4 C3 H3B 111.5
C2 C3 H3B 111.5
H3A C3 H3B 109.3
N1 C4 N2 114.14(16)
N1 C4 C3 114.32(17)
N2 C4 C3 131.53(18)
C6 C5 C10 119.55(17)
C6 C5 N2 118.13(16)
C10 C5 N2 122.32(16)
C5 C6 C7 121.03(17)
C5 C6 H6 119.5
C7 C6 H6 119.5
C8 C7 C6 118.92(17)
C8 C7 C11 121.15(18)
C6 C7 C11 119.88(18)
C7 C8 C9 120.99(18)
C7 C8 H8 119.5
C9 C8 H8 119.5
C10 C9 C8 119.38(17)
C10 C9 C12 120.20(17)
C8 C9 C12 120.41(18)
C9 C10 C5 120.12(17)
C9 C10 H10 119.9
C5 C10 H10 119.9
C7 C11 H11A 109.5
C7 C11 H11B 109.5
H11A C11 H11B 109.5
C7 C11 H11C 109.5
H11A C11 H11C 109.5
H11B C11 H11C 109.5
C9 C12 H12A 109.5
C9 C12 H12B 109.5
H12A C12 H12B 109.5
C9 C12 H12C 109.5
H12A C12 H12C 109.5
H12B C12 H12C 109.5
O1 C13 N3 127.70(17)
O1 C13 N5 129.99(17)
N3 C13 N5 102.30(14)
O1 C13 Ti 177.26(14)
N3 C13 Ti 49.57(8)
N5 C13 Ti 52.73(8)
N4 C14 H14A 109.5
N4 C14 H14B 109.5
H14A C14 H14B 109.5
N4 C14 H14C 109.5
H14A C14 H14C 109.5
H14B C14 H14C 109.5
N4 C15 C16 120.23(18)
N4 C15 C20 121.70(17)
C16 C15 C20 118.03(18)
C17 C16 C15 120.2(2)
C17 C16 H16 119.9
C15 C16 H16 119.9
C16 C17 C18 121.7(2)
C16 C17 H17 119.2
C18 C17 H17 119.2
C17 C18 C19 118.5(2)
C17 C18 H18 120.7
C19 C18 H18 120.7
C18 C19 C20 121.1(2)
C18 C19 H19 119.5
C20 C19 H19 119.5
C19 C20 C15 120.47(19)
C19 C20 H20 119.8
C15 C20 H20 119.8
C26 C21 N5 118.78(16)
C26 C21 C22 118.66(17)
N5 C21 C22 122.51(17)
C23 C22 C21 120.2(2)
C23 C22 H22 119.9
C21 C22 H22 119.9
C24 C23 C22 120.7(2)
C24 C23 H23 119.7
C22 C23 H23 119.7
C23 C24 C25 119.68(19)
C23 C24 H24 120.2
C25 C24 H24 120.2
C24 C25 C26 120.1(2)
C24 C25 H25 119.9
C26 C25 H25 119.9
C25 C26 C21 120.65(19)
C25 C26 H26 119.7
C21 C26 H26 119.7
C31 C27 C28 107.46(16)
C31 C27 C32 127.23(18)
C28 C27 C32 125.30(17)
C31 C27 Ti 72.44(10)
C28 C27 Ti 74.34(10)
C32 C27 Ti 119.61(12)
C29 C28 C27 108.33(17)
C29 C28 C33 125.30(18)
C27 C28 C33 125.22(17)
C29 C28 Ti 72.91(10)
C27 C28 Ti 70.61(10)
C33 C28 Ti 131.90(13)
C30 C29 C28 107.95(17)
C30 C29 C34 126.22(18)
C28 C29 C34 125.80(19)
C30 C29 Ti 71.56(10)
C28 C29 Ti 72.80(10)
C34 C29 Ti 122.78(14)
C29 C30 C31 108.19(16)
C29 C30 C35 124.50(19)
C31 C30 C35 127.2(2)
C29 C30 Ti 73.99(10)
C31 C30 Ti 71.63(10)
C35 C30 Ti 122.67(14)
C27 C31 C30 108.04(17)
C27 C31 C36 125.82(18)
C30 C31 C36 126.14(18)
C27 C31 Ti 72.51(10)
C30 C31 Ti 73.15(10)
C36 C31 Ti 120.35(14)
C27 C32 H32A 109.5
C27 C32 H32B 109.5
H32A C32 H32B 109.5
C27 C32 H32C 109.5
H32A C32 H32C 109.5
H32B C32 H32C 109.5
C28 C33 H33A 109.5
C28 C33 H33B 109.5
H33A C33 H33B 109.5
C28 C33 H33C 109.5
H33A C33 H33C 109.5
H33B C33 H33C 109.5
C29 C34 H34A 109.5
C29 C34 H34B 109.5
H34A C34 H34B 109.5
C29 C34 H34C 109.5
H34A C34 H34C 109.5
H34B C34 H34C 109.5
C30 C35 H35A 109.5
C30 C35 H35B 109.5
H35A C35 H35B 109.5
C30 C35 H35C 109.5
H35A C35 H35C 109.5
H35B C35 H35C 109.5
C31 C36 H36A 109.5
C31 C36 H36B 109.5
H36A C36 H36B 109.5
C31 C36 H36C 109.5
H36A C36 H36C 109.5
H36B C36 H36C 109.5
C4 N1 C1 111.18(16)
C4 N1 Ti 90.38(11)
C1 N1 Ti 157.66(14)
C4 N2 C5 122.78(15)
C4 N2 Ti 91.29(11)
C5 N2 Ti 145.70(12)
C13 N3 N4 119.73(15)
C13 N3 Ti 98.50(11)
N4 N3 Ti 140.98(12)
C15 N4 N3 118.61(16)
C15 N4 C14 122.09(16)
N3 N4 C14 116.17(16)
C13 N5 C21 121.64(14)
C13 N5 Ti 94.58(10)
C21 N5 Ti 142.15(12)
N3 Ti N5 64.62(6)
N3 Ti N2 112.99(6)
N5 Ti N2 103.39(6)
N3 Ti N1 83.43(6)
N5 Ti N1 138.45(6)
N2 Ti N1 64.12(6)
N3 Ti C31 105.95(7)
N5 Ti C31 128.83(6)
N2 Ti C31 124.59(6)
N1 Ti C31 83.64(7)
N3 Ti C27 98.60(7)
N5 Ti C27 94.36(6)
N2 Ti C27 148.01(6)
N1 Ti C27 117.15(7)
C31 Ti C27 35.05(6)
N3 Ti C30 138.77(7)
N5 Ti C30 142.04(7)
N2 Ti C30 92.64(6)
N1 Ti C30 79.50(7)
C31 Ti C30 35.23(7)
C27 Ti C30 58.35(6)
N3 Ti C28 123.82(7)
N5 Ti C28 85.02(6)
N2 Ti C28 119.69(6)
N1 Ti C28 136.29(6)
C31 Ti C28 57.78(7)
C27 Ti C28 35.05(7)
C30 Ti C28 57.32(7)
N3 Ti C29 156.41(7)
N5 Ti C29 110.18(6)
N2 Ti C29 90.57(6)
N1 Ti C29 109.42(7)
C31 Ti C29 57.94(7)
C27 Ti C29 58.10(6)
C30 Ti C29 34.45(7)
C28 Ti C29 34.30(6)
N3 Ti C13 31.93(6)
N5 Ti C13 32.69(6)
N2 Ti C13 111.89(6)
N1 Ti C13 111.81(6)
C31 Ti C13 121.87(6)
C27 Ti C13 97.46(6)
C30 Ti C13 155.43(6)
C28 Ti C13 106.19(6)
C29 Ti C13 138.43(6)

loop_
_geom_bond_atom_site_label_1
_geom_bond_atom_site_label_2
_geom_bond_distance
C1 N1 1.460(2)
C1 C2 1.540(3)
C1 H1A 0.9900
C1 H1B 0.9900
C2 C3 1.534(3)
C2 H2A 0.9900
C2 H2B 0.9900
C3 C4 1.498(3)
C3 H3A 0.9900
C3 H3B 0.9900
C4 N1 1.301(2)
C4 N2 1.350(2)
C5 C6 1.391(2)
C5 C10 1.398(2)
C5 N2 1.413(2)
C6 C7 1.392(3)
C6 H6 0.9500
C7 C8 1.391(3)
C7 C11 1.512(3)
C8 C9 1.398(3)
C8 H8 0.9500
C9 C10 1.394(3)
C9 C12 1.508(3)
C10 H10 0.9500
C11 H11A 0.9800
C11 H11B 0.9800
C11 H11C 0.9800
C12 H12A 0.9800
C12 H12B 0.9800
C12 H12C 0.9800
C13 O1 1.222(2)
C13 N3 1.379(2)
C13 N5 1.397(2)
C13 Ti 2.5780(18)
C14 N4 1.447(3)
C14 H14A 0.9800
C14 H14B 0.9800
C14 H14C 0.9800
C15 N4 1.384(2)
C15 C16 1.404(3)
C15 C20 1.405(3)
C16 C17 1.382(3)
C16 H16 0.9500
C17 C18 1.383(4)
C17 H17 0.9500
C18 C19 1.383(3)
C18 H18 0.9500
C19 C20 1.388(3)
C19 H19 0.9500
C20 H20 0.9500
C21 C26 1.395(3)
C21 N5 1.401(2)
C21 C22 1.404(3)
C22 C23 1.389(3)
C22 H22 0.9500
C23 C24 1.384(3)
C23 H23 0.9500
C24 C25 1.386(3)
C24 H24 0.9500
C25 C26 1.395(3)
C25 H25 0.9500
C26 H26 0.9500
C27 C31 1.415(3)
C27 C28 1.431(3)
C27 C32 1.498(3)
C27 Ti 2.3501(18)
C28 C29 1.415(3)
C28 C33 1.488(3)
C28 Ti 2.3989(18)
C29 C30 1.413(3)
C29 C34 1.495(3)
C29 Ti 2.4004(18)
C30 C31 1.428(3)
C30 C35 1.499(3)
C30 Ti 2.3690(18)
C31 C36 1.494(3)
C31 Ti 2.3491(18)
C32 H32A 0.9800
C32 H32B 0.9800
C32 H32C 0.9800
C33 H33A 0.9800
C33 H33B 0.9800
C33 H33C 0.9800
C34 H34A 0.9800
C34 H34B 0.9800
C34 H34C 0.9800
C35 H35A 0.9800
C35 H35B 0.9800
C35 H35C 0.9800
C36 H36A 0.9800
C36 H36B 0.9800
C36 H36C 0.9800
N1 Ti 2.1225(16)
N2 Ti 2.0703(16)
N3 N4 1.391(2)
N3 Ti 1.9842(15)
N5 Ti 2.0582(14)

loop_
_geom_torsion_atom_site_label_1
_geom_torsion_atom_site_label_2
_geom_torsion_atom_site_label_3
_geom_torsion_atom_site_label_4
_geom_torsion
N1 C1 C2 C3 15.9(2)
C1 C2 C3 C4 -16.4(2)
C2 C3 C4 N1 12.2(2)
C2 C3 C4 N2 -166.2(2)
C10 C5 C6 C7 0.8(3)
N2 C5 C6 C7 -179.75(17)
C5 C6 C7 C8 -0.4(3)
C5 C6 C7 C11 176.98(18)
C6 C7 C8 C9 -0.2(3)
C11 C7 C8 C9 -177.47(18)
C7 C8 C9 C10 0.2(3)
C7 C8 C9 C12 -178.68(18)
C8 C9 C10 C5 0.2(3)
C12 C9 C10 C5 179.14(18)
C6 C5 C10 C9 -0.7(3)
N2 C5 C10 C9 179.84(17)
N4 C15 C16 C17 -176.7(2)
C20 C15 C16 C17 1.1(3)
C15 C16 C17 C18 -0.3(4)
C16 C17 C18 C19 -0.4(4)
C17 C18 C19 C20 0.3(3)
C18 C19 C20 C15 0.4(3)
N4 C15 C20 C19 176.64(18)
C16 C15 C20 C19 -1.1(3)
C26 C21 C22 C23 -0.6(3)
N5 C21 C22 C23 176.57(17)
C21 C22 C23 C24 0.3(3)
C22 C23 C24 C25 -0.2(3)
C23 C24 C25 C26 0.5(3)
C24 C25 C26 C21 -0.9(3)
N5 C21 C26 C25 -176.37(17)
C22 C21 C26 C25 0.9(3)
C31 C27 C28 C29 1.8(2)
C32 C27 C28 C29 -179.08(17)
Ti C27 C28 C29 -63.59(13)
C31 C27 C28 C33 -166.44(17)
C32 C27 C28 C33 12.7(3)
Ti C27 C28 C33 128.19(18)
C31 C27 C28 Ti 65.37(12)
C32 C27 C28 Ti -115.49(18)
C27 C28 C29 C30 -1.3(2)
C33 C28 C29 C30 166.96(17)
Ti C28 C29 C30 -63.36(13)
C27 C28 C29 C34 -179.50(18)
C33 C28 C29 C34 -11.3(3)
Ti C28 C29 C34 118.39(19)
C27 C28 C29 Ti 62.11(12)
C33 C28 C29 Ti -129.67(18)
C28 C29 C30 C31 0.2(2)
C34 C29 C30 C31 178.48(18)
Ti C29 C30 C31 -63.93(13)
C28 C29 C30 C35 -176.87(18)
C34 C29 C30 C35 1.4(3)
Ti C29 C30 C35 118.96(19)
C28 C29 C30 Ti 64.17(13)
C34 C29 C30 Ti -117.6(2)
C28 C27 C31 C30 -1.6(2)
C32 C27 C31 C30 179.26(17)
Ti C27 C31 C30 65.02(13)
C28 C27 C31 C36 178.13(18)
C32 C27 C31 C36 -1.0(3)
Ti C27 C31 C36 -115.22(19)
C28 C27 C31 Ti -66.65(12)
C32 C27 C31 Ti 114.23(18)
C29 C30 C31 C27 0.9(2)
C35 C30 C31 C27 177.88(18)
Ti C30 C31 C27 -64.61(12)
C29 C30 C31 C36 -178.89(18)
C35 C30 C31 C36 -1.9(3)
Ti C30 C31 C36 115.63(19)
C29 C30 C31 Ti 65.48(13)
C35 C30 C31 Ti -117.5(2)
N2 C4 N1 C1 176.49(15)
C3 C4 N1 C1 -2.2(2)
N2 C4 N1 Ti 2.48(16)
C3 C4 N1 Ti -176.25(14)
C2 C1 N1 C4 -8.9(2)
C2 C1 N1 Ti 155.2(3)
N1 C4 N2 C5 -178.42(16)
C3 C4 N2 C5 0.0(3)
N1 C4 N2 Ti -2.54(16)
C3 C4 N2 Ti 175.91(19)
C6 C5 N2 C4 130.13(19)
C10 C5 N2 C4 -50.4(3)
C6 C5 N2 Ti -42.5(3)
C10 C5 N2 Ti 136.88(19)
O1 C13 N3 N4 7.9(3)
N5 C13 N3 N4 -171.27(15)
Ti C13 N3 N4 -171.9(2)
O1 C13 N3 Ti 179.75(18)
N5 C13 N3 Ti 0.61(14)
C16 C15 N4 N3 -176.22(17)
C20 C15 N4 N3 6.1(3)
C16 C15 N4 C14 -17.0(3)
C20 C15 N4 C14 165.28(18)
C13 N3 N4 C15 79.3(2)
Ti N3 N4 C15 -87.9(2)
C13 N3 N4 C14 -81.1(2)
Ti N3 N4 C14 111.7(2)
O1 C13 N5 C21 11.8(3)
N3 C13 N5 C21 -169.04(15)
Ti C13 N5 C21 -168.46(18)
O1 C13 N5 Ti -179.70(19)
N3 C13 N5 Ti -0.58(13)
C26 C21 N5 C13 -154.04(17)
C22 C21 N5 C13 28.8(3)
C26 C21 N5 Ti 44.9(3)
C22 C21 N5 Ti -132.24(18)
C13 N3 Ti N5 -0.45(10)
N4 N3 Ti N5 168.3(2)
C13 N3 Ti N2 -94.87(12)
N4 N3 Ti N2 73.9(2)
C13 N3 Ti N1 -153.12(12)
N4 N3 Ti N1 15.6(2)
C13 N3 Ti C31 125.44(11)
N4 N3 Ti C31 -65.8(2)
C13 N3 Ti C27 90.32(12)
N4 N3 Ti C27 -100.9(2)
C13 N3 Ti C30 141.06(11)
N4 N3 Ti C30 -50.2(2)
C13 N3 Ti C28 63.87(13)
N4 N3 Ti C28 -127.37(19)
C13 N3 Ti C29 81.9(2)
N4 N3 Ti C29 -109.3(2)
N4 N3 Ti C13 168.8(3)
C13 N5 Ti N3 0.44(10)
C21 N5 Ti N3 164.3(2)
C13 N5 Ti N2 109.79(11)
C21 N5 Ti N2 -86.3(2)
C13 N5 Ti N1 43.87(15)
C21 N5 Ti N1 -152.24(18)
C13 N5 Ti C31 -90.05(12)
C21 N5 Ti C31 73.8(2)
C13 N5 Ti C27 -97.02(11)
C21 N5 Ti C27 66.9(2)
C13 N5 Ti C30 -137.74(12)
C21 N5 Ti C30 26.1(2)
C13 N5 Ti C28 -130.84(11)
C21 N5 Ti C28 33.0(2)
C13 N5 Ti C29 -154.57(10)
C21 N5 Ti C29 9.3(2)
C21 N5 Ti C13 163.9(3)
C4 N2 Ti N3 -68.30(12)
C5 N2 Ti N3 105.5(2)
C4 N2 Ti N5 -136.11(10)
C5 N2 Ti N5 37.7(2)
C4 N2 Ti N1 1.58(10)
C5 N2 Ti N1 175.4(2)
C4 N2 Ti C31 62.62(13)
C5 N2 Ti C31 -123.5(2)
C4 N2 Ti C27 101.99(15)
C5 N2 Ti C27 -84.2(2)
C4 N2 Ti C30 78.57(11)
C5 N2 Ti C30 -107.6(2)
C4 N2 Ti C28 131.99(11)
C5 N2 Ti C28 -54.2(2)
C4 N2 Ti C29 112.97(11)
C5 N2 Ti C29 -73.2(2)
C4 N2 Ti C13 -102.91(11)
C5 N2 Ti C13 70.9(2)
C4 N1 Ti N3 117.89(11)
C1 N1 Ti N3 -47.3(3)
C4 N1 Ti N5 79.19(14)
C1 N1 Ti N5 -86.0(4)
C4 N1 Ti N2 -1.64(10)
C1 N1 Ti N2 -166.8(4)
C4 N1 Ti C31 -135.19(12)
C1 N1 Ti C31 59.6(3)
C4 N1 Ti C27 -145.80(11)
C1 N1 Ti C27 49.0(4)
C4 N1 Ti C30 -99.81(12)
C1 N1 Ti C30 95.0(3)
C4 N1 Ti C28 -108.45(12)
C1 N1 Ti C28 86.4(4)
C4 N1 Ti C29 -82.47(12)
C1 N1 Ti C29 112.3(3)
C4 N1 Ti C13 102.96(11)
C1 N1 Ti C13 -62.2(4)
C27 C31 Ti N3 -82.15(12)
C30 C31 Ti N3 162.08(11)
C36 C31 Ti N3 39.62(16)
C27 C31 Ti N5 -12.17(15)
C30 C31 Ti N5 -127.94(12)
C36 C31 Ti N5 109.61(16)
C27 C31 Ti N2 144.19(11)
C30 C31 Ti N2 28.42(14)
C36 C31 Ti N2 -94.04(16)
C27 C31 Ti N1 -163.43(12)
C30 C31 Ti N1 80.80(12)
C36 C31 Ti N1 -41.66(15)
C30 C31 Ti C27 -115.77(17)
C36 C31 Ti C27 121.8(2)
C27 C31 Ti C30 115.77(17)
C36 C31 Ti C30 -122.5(2)
C27 C31 Ti C28 38.13(11)
C30 C31 Ti C28 -77.64(12)
C36 C31 Ti C28 159.90(18)
C27 C31 Ti C29 78.88(12)
C30 C31 Ti C29 -36.88(11)
C36 C31 Ti C29 -159.34(18)
C27 C31 Ti C13 -51.66(13)
C30 C31 Ti C13 -167.43(11)
C36 C31 Ti C13 70.11(17)
C31 C27 Ti N3 105.56(12)
C28 C27 Ti N3 -139.88(10)
C32 C27 Ti N3 -17.81(16)
C31 C27 Ti N5 170.52(11)
C28 C27 Ti N5 -74.92(11)
C32 C27 Ti N5 47.15(16)
C31 C27 Ti N2 -65.40(17)
C28 C27 Ti N2 49.15(17)
C32 C27 Ti N2 171.22(13)
C31 C27 Ti N1 18.57(13)
C28 C27 Ti N1 133.13(10)
C32 C27 Ti N1 -104.80(15)
C28 C27 Ti C31 114.56(15)
C32 C27 Ti C31 -123.4(2)
C31 C27 Ti C30 -37.61(11)
C28 C27 Ti C30 76.95(12)
C32 C27 Ti C30 -160.98(18)
C31 C27 Ti C28 -114.56(15)
C32 C27 Ti C28 122.1(2)
C31 C27 Ti C29 -78.37(12)
C28 C27 Ti C29 36.19(10)
C32 C27 Ti C29 158.25(18)
C31 C27 Ti C13 137.79(11)
C28 C27 Ti C13 -107.65(10)
C32 C27 Ti C13 14.42(16)
C29 C30 Ti N3 -142.62(12)
C31 C30 Ti N3 -26.67(16)
C35 C30 Ti N3 96.31(19)
C29 C30 Ti N5 -28.70(17)
C31 C30 Ti N5 87.24(15)
C35 C30 Ti N5 -149.77(16)
C29 C30 Ti N2 87.14(11)
C31 C30 Ti N2 -156.91(12)
C35 C30 Ti N2 -33.92(19)
C29 C30 Ti N1 150.21(12)
C31 C30 Ti N1 -93.84(12)
C35 C30 Ti N1 29.14(18)
C29 C30 Ti C31 -115.95(16)
C35 C30 Ti C31 123.0(2)
C29 C30 Ti C27 -78.54(12)
C31 C30 Ti C27 37.41(11)
C35 C30 Ti C27 160.4(2)
C29 C30 Ti C28 -36.88(11)
C31 C30 Ti C28 79.07(12)
C35 C30 Ti C28 -157.9(2)
C31 C30 Ti C29 115.95(16)
C35 C30 Ti C29 -121.1(2)
C29 C30 Ti C13 -89.56(19)
C31 C30 Ti C13 26.4(2)
C35 C30 Ti C13 149.37(17)
C29 C28 Ti N3 167.27(11)
C27 C28 Ti N3 50.08(13)
C33 C28 Ti N3 -70.3(2)
C29 C28 Ti N5 -137.92(12)
C27 C28 Ti N5 104.89(11)
C33 C28 Ti N5 -15.49(18)
C29 C28 Ti N2 -35.34(14)
C27 C28 Ti N2 -152.53(10)
C33 C28 Ti N2 87.09(19)
C29 C28 Ti N1 47.16(16)
C27 C28 Ti N1 -70.03(13)
C33 C28 Ti N1 169.59(16)
C29 C28 Ti C31 79.07(12)
C27 C28 Ti C31 -38.13(10)
C33 C28 Ti C31 -158.5(2)
C29 C28 Ti C27 117.19(16)
C33 C28 Ti C27 -120.4(2)
C29 C28 Ti C30 37.04(12)
C27 C28 Ti C30 -80.15(12)
C33 C28 Ti C30 159.5(2)
C27 C28 Ti C29 -117.19(16)
C33 C28 Ti C29 122.4(2)
C29 C28 Ti C13 -163.10(11)
C27 C28 Ti C13 79.71(11)
C33 C28 Ti C13 -40.67(19)
C30 C29 Ti N3 89.08(19)
C28 C29 Ti N3 -27.2(2)
C34 C29 Ti N3 -149.17(17)
C30 C29 Ti N5 161.66(11)
C28 C29 Ti N5 45.34(13)
C34 C29 Ti N5 -76.60(17)
C30 C29 Ti N2 -93.85(11)
C28 C29 Ti N2 149.84(12)
C34 C29 Ti N2 27.90(17)
C30 C29 Ti N1 -31.20(13)
C28 C29 Ti N1 -147.51(11)
C34 C29 Ti N1 90.55(17)
C30 C29 Ti C31 37.74(11)
C28 C29 Ti C31 -78.58(12)
C34 C29 Ti C31 159.48(19)
C30 C29 Ti C27 79.32(12)
C28 C29 Ti C27 -36.99(11)
C34 C29 Ti C27 -158.93(19)
C28 C29 Ti C30 -116.31(17)
C34 C29 Ti C30 121.7(2)
C30 C29 Ti C28 116.31(17)
C34 C29 Ti C28 -121.9(2)
C30 C29 Ti C13 141.19(11)
C28 C29 Ti C13 24.88(16)
C34 C29 Ti C13 -97.06(17)
O1 C13 Ti N3 -4(3)
N5 C13 Ti N3 -179.25(17)
O1 C13 Ti N5 175(100)
N3 C13 Ti N5 179.25(17)
O1 C13 Ti N2 95(3)
N3 C13 Ti N2 98.69(12)
N5 C13 Ti N2 -80.56(11)
O1 C13 Ti N1 25(3)
N3 C13 Ti N1 28.93(13)
N5 C13 Ti N1 -150.32(10)
O1 C13 Ti C31 -71(3)
N3 C13 Ti C31 -67.29(13)
N5 C13 Ti C31 113.46(11)
O1 C13 Ti C27 -98(3)
N3 C13 Ti C27 -94.30(12)
N5 C13 Ti C27 86.44(11)
O1 C13 Ti C30 -89(3)
N3 C13 Ti C30 -84.85(19)
N5 C13 Ti C30 95.89(18)
O1 C13 Ti C28 -133(3)
N3 C13 Ti C28 -129.04(12)
N5 C13 Ti C28 51.70(11)
O1 C13 Ti C29 -147(3)
N3 C13 Ti C29 -143.34(12)
N5 C13 Ti C29 37.41(15)
